data_7715712
loop_
_publ_author_name
'Levina, Aviva'
'Wardhani, Kartika'
'Stephens, Liam J.'
'Werrett, Melissa V.'
'Caporale, Chiara'
'Dallerba, Elena'
'Blair, Victoria L.'
'Massi, Massimiliano'
'Lay, Peter A.'
'Andrews, Philip C.'

_publ_section_title
;
 Neutral rhenium(I) tricarbonyl complexes with sulfur-donor ligands:
 anti-proliferative activity and cellular localization.
;
_journal_issue 18
_journal_name_full 'Dalton transactions (Cambridge, England : 2003)'
_journal_page_first 7866
_journal_page_last 7879
_journal_paper_doi 10.1039/d4dt00149d
_journal_volume 53
_journal_year 2024
_chemical_formula_moiety 'C25 H19 N2 O5 Re S'
_chemical_formula_sum 'C25 H19 N2 O5 Re S'
_chemical_formula_weight 645.68
_space_group_crystal_system triclinic
_space_group_IT_number 2
_space_group_name_Hall '-P 1'
_space_group_name_H-M_alt 'P -1'
_atom_sites_solution_hydrogens geom
_atom_sites_solution_primary heavy
_audit_creation_method SHELXL-2018/3
_audit_update_record
;
2023-03-28 deposited with the CCDC.	2024-04-08 downloaded from the CCDC.
;
_cell_angle_alpha 103.819(2)
_cell_angle_beta 91.764(2)
_cell_angle_gamma 106.969(2)
_cell_formula_units_Z 2
_cell_length_a 8.0919(2)
_cell_length_b 10.3371(2)
_cell_length_c 14.8397(3)
_cell_measurement_reflns_used 7218
_cell_measurement_temperature 123(2)
_cell_measurement_theta_max 76.1150
_cell_measurement_theta_min 4.6200
_cell_volume 1146.12(5)
_computing_cell_refinement 'CrysAlisPro 1.171.40.49a (Rigaku OD, 2019)'
_computing_data_collection 'CrysAlisPro 1.171.40.49a (Rigaku OD, 2019)'
_computing_data_reduction 'CrysAlisPro 1.171.40.49a (Rigaku OD, 2019)'
_computing_structure_refinement 'SHELXL-2018/3 (Sheldrick, 2018)'
_computing_structure_solution 'SHELXS-2018/3 (Sheldrick, 2018)'
_diffrn_ambient_temperature 123(2)
_diffrn_detector_area_resol_mean 10.0000
_diffrn_measured_fraction_theta_full 0.999
_diffrn_measured_fraction_theta_max 0.998
_diffrn_measurement_device_type 'XtaLAB Synergy, Dualflex, HyPix'
_diffrn_measurement_method '\w scans'
_diffrn_radiation_type CuK\a
_diffrn_radiation_wavelength 1.54184
_diffrn_reflns_av_R_equivalents 0.0576
_diffrn_reflns_av_unetI/netI 0.0581
_diffrn_reflns_Laue_measured_fraction_full 0.999
_diffrn_reflns_Laue_measured_fraction_max 0.998
_diffrn_reflns_limit_h_max 9
_diffrn_reflns_limit_h_min -6
_diffrn_reflns_limit_k_max 12
_diffrn_reflns_limit_k_min -12
_diffrn_reflns_limit_l_max 18
_diffrn_reflns_limit_l_min -18
_diffrn_reflns_number 14838
_diffrn_reflns_point_group_measured_fraction_full 0.999
_diffrn_reflns_point_group_measured_fraction_max 0.998
_diffrn_reflns_theta_full 67.684
_diffrn_reflns_theta_max 72.099
_diffrn_reflns_theta_min 4.631
_diffrn_source 'micro-focus sealed X-ray tube'
_exptl_absorpt_coefficient_mu 11.569
_exptl_absorpt_correction_T_max 1.00000
_exptl_absorpt_correction_T_min 0.49446
_exptl_absorpt_correction_type multi-scan
_exptl_absorpt_process_details
;
CrysAlisPro 1.171.40.49a (Rigaku Oxford Diffraction, 2019)
Empirical absorption correction using spherical harmonics,
 implemented in SCALE3 ABSPACK scaling algorithm.
;
_exptl_crystal_colour orange
_exptl_crystal_density_diffrn 1.871
_exptl_crystal_description prism
_exptl_crystal_F_000 628
_exptl_crystal_size_max 0.152
_exptl_crystal_size_mid 0.129
_exptl_crystal_size_min 0.065
_refine_diff_density_max 1.651
_refine_diff_density_min -1.876
_refine_diff_density_rms 0.143
_refine_ls_extinction_method none
_refine_ls_goodness_of_fit_ref 1.064
_refine_ls_hydrogen_treatment constr
_refine_ls_matrix_type full
_refine_ls_number_parameters 308
_refine_ls_number_reflns 4506
_refine_ls_number_restraints 0
_refine_ls_restrained_S_all 1.064
_refine_ls_R_factor_all 0.0408
_refine_ls_R_factor_gt 0.0387
_refine_ls_shift/su_max 0.001
_refine_ls_shift/su_mean 0.000
_refine_ls_structure_factor_coef Fsqd
_refine_ls_weighting_details 'w=1/[\s^2^(Fo^2^)+(0.0427P)^2^+2.8653P] where P=(Fo^2^+2Fc^2^)/3'
_refine_ls_weighting_scheme calc
_refine_ls_wR_factor_gt 0.0975
_refine_ls_wR_factor_ref 0.0989
_reflns_Friedel_coverage 0.000
_reflns_number_gt 4267
_reflns_number_total 4506
_reflns_threshold_expression 'I > 2\s(I)'
_cod_data_source_file d4dt00149d2.cif
_cod_data_source_block MWDS17
_cod_depositor_comments 'Adding full bibliography for 7715710--7715713.cif.'
_cod_database_code 7715712
_shelx_shelxl_version_number 2018/3
_shelx_space_group_comment
;
The symmetry employed for this shelxl refinement is uniquely defined
by the following loop, which should always be used as a source of
symmetry information in preference to the above space-group names.
They are only intended as comments.
;

loop_
_space_group_symop_operation_xyz
'x, y, z'
'-x, -y, -z'

loop_
_atom_site_label
_atom_site_type_symbol
_atom_site_fract_x
_atom_site_fract_y
_atom_site_fract_z
_atom_site_U_iso_or_equiv
_atom_site_adp_type
_atom_site_occupancy
_atom_site_site_symmetry_order
_atom_site_calc_flag
_atom_site_refinement_flags_posn
_atom_site_refinement_flags_adp
_atom_site_refinement_flags_occupancy
_atom_site_disorder_assembly
_atom_site_disorder_group
Re1 Re 0.58942(3) 0.59914(2) 0.81579(2) 0.03052(10) Uani 1 1 d . . . . .
S1 S 0.37731(17) 0.69800(13) 0.75752(9) 0.0329(3) Uani 1 1 d . . . . .
O1 O 0.5167(7) 0.8486(6) 0.5726(4) 0.0574(12) Uani 1 1 d . . . . .
O2 O 0.3177(6) 0.9428(4) 0.6302(3) 0.0424(9) Uani 1 1 d . . . . .
O3 O 0.8556(6) 0.4876(5) 0.8997(3) 0.0463(10) Uani 1 1 d . . . . .
O4 O 0.2819(6) 0.3618(5) 0.8449(5) 0.0656(16) Uani 1 1 d . . . . .
O5 O 0.6212(7) 0.4273(6) 0.6208(4) 0.0646(15) Uani 1 1 d . . . . .
N1 N 0.5850(6) 0.7491(5) 0.9462(3) 0.0293(9) Uani 1 1 d . . . . .
N2 N 0.7749(6) 0.7942(5) 0.8065(3) 0.0322(9) Uani 1 1 d . . . . .
C1 C 0.3114(8) 0.6043(6) 0.6323(4) 0.0389(12) Uani 1 1 d . . . . .
H1 H 0.417204 0.594490 0.601874 0.047 Uiso 1 1 calc R U . . .
C2 C 0.2357(8) 0.6970(7) 0.5887(4) 0.0418(13) Uani 1 1 d . . . . .
H2A H 0.136229 0.713837 0.621410 0.050 Uiso 1 1 calc R U . . .
H2B H 0.193120 0.649392 0.522261 0.050 Uiso 1 1 calc R U . . .
C3 C 0.3752(9) 0.8362(7) 0.5960(4) 0.0429(13) Uani 1 1 d . . . . .
C4 C 0.4363(10) 1.0807(7) 0.6401(5) 0.0521(16) Uani 1 1 d . . . . .
H4A H 0.547976 1.088373 0.671969 0.078 Uiso 1 1 calc R U . . .
H4B H 0.388084 1.150546 0.676956 0.078 Uiso 1 1 calc R U . . .
H4C H 0.453575 1.097251 0.578288 0.078 Uiso 1 1 calc R U . . .
C5 C 0.1827(7) 0.4607(6) 0.6190(4) 0.0367(12) Uani 1 1 d . . . . .
C6 C 0.2074(9) 0.3491(8) 0.5524(5) 0.0470(14) Uani 1 1 d . . . . .
H6 H 0.302028 0.365494 0.515915 0.056 Uiso 1 1 calc R U . . .
C7 C 0.0948(11) 0.2146(8) 0.5392(5) 0.0567(18) Uani 1 1 d . . . . .
H7 H 0.114112 0.138553 0.495154 0.068 Uiso 1 1 calc R U . . .
C8 C -0.0469(10) 0.1913(7) 0.5909(5) 0.0525(17) Uani 1 1 d . . . . .
H8 H -0.127131 0.099964 0.580504 0.063 Uiso 1 1 calc R U . . .
C9 C -0.0697(9) 0.2996(7) 0.6562(5) 0.0484(15) Uani 1 1 d . . . . .
H9 H -0.164422 0.282652 0.692559 0.058 Uiso 1 1 calc R U . . .
C10 C 0.0423(8) 0.4345(6) 0.6709(4) 0.0396(12) Uani 1 1 d . . . . .
H10 H 0.023202 0.509138 0.716402 0.048 Uiso 1 1 calc R U . . .
C11 C 0.7610(7) 0.5321(6) 0.8700(4) 0.0377(12) Uani 1 1 d . . . . .
C12 C 0.3997(8) 0.4482(6) 0.8321(5) 0.0447(15) Uani 1 1 d . . . . .
C13 C 0.6058(9) 0.4884(7) 0.6942(5) 0.0483(16) Uani 1 1 d . . . . .
C14 C 0.4881(7) 0.7230(6) 1.0147(4) 0.0365(12) Uani 1 1 d . . . . .
H14 H 0.410046 0.631576 1.007351 0.044 Uiso 1 1 calc R U . . .
C15 C 0.4975(8) 0.8258(7) 1.0967(4) 0.0416(13) Uani 1 1 d . . . . .
H15 H 0.427414 0.803346 1.144404 0.050 Uiso 1 1 calc R U . . .
C16 C 0.6077(8) 0.9592(7) 1.1088(4) 0.0395(13) Uani 1 1 d . . . . .
H16 H 0.616466 1.029222 1.165016 0.047 Uiso 1 1 calc R U . . .
C17 C 0.7075(7) 0.9901(6) 1.0364(4) 0.0332(11) Uani 1 1 d . . . . .
C18 C 0.8210(8) 1.1279(6) 1.0403(5) 0.0435(14) Uani 1 1 d . . . . .
H18 H 0.834377 1.202246 1.094686 0.052 Uiso 1 1 calc R U . . .
C19 C 0.9092(8) 1.1521(6) 0.9663(5) 0.0440(14) Uani 1 1 d . . . . .
H19 H 0.981430 1.244200 0.969566 0.053 Uiso 1 1 calc R U . . .
C20 C 0.8966(7) 1.0427(6) 0.8836(4) 0.0350(12) Uani 1 1 d . . . . .
C21 C 0.9843(7) 1.0604(7) 0.8051(5) 0.0474(16) Uani 1 1 d . . . . .
H21 H 1.055445 1.150703 0.803388 0.057 Uiso 1 1 calc R U . . .
C22 C 0.9672(8) 0.9487(8) 0.7321(5) 0.0479(15) Uani 1 1 d . . . . .
H22 H 1.026795 0.960675 0.679013 0.057 Uiso 1 1 calc R U . . .
C23 C 0.8621(7) 0.8154(7) 0.7342(4) 0.0389(12) Uani 1 1 d . . . . .
H23 H 0.852892 0.737983 0.682569 0.047 Uiso 1 1 calc R U . . .
C24 C 0.7893(6) 0.9058(5) 0.8805(4) 0.0295(10) Uani 1 1 d . . . . .
C25 C 0.6917(6) 0.8814(5) 0.9564(4) 0.0284(10) Uani 1 1 d . . . . .

loop_
_atom_site_aniso_label
_atom_site_aniso_U_11
_atom_site_aniso_U_22
_atom_site_aniso_U_33
_atom_site_aniso_U_23
_atom_site_aniso_U_13
_atom_site_aniso_U_12
Re1 0.03405(15) 0.02093(14) 0.03356(15) 0.00717(9) -0.00043(9) 0.00427(9)
S1 0.0381(6) 0.0260(6) 0.0329(6) 0.0077(5) -0.0028(5) 0.0077(5)
O1 0.066(3) 0.052(3) 0.062(3) 0.023(2) 0.025(2) 0.022(2)
O2 0.052(2) 0.031(2) 0.040(2) 0.0110(17) 0.0044(18) 0.0058(18)
O3 0.040(2) 0.053(3) 0.054(3) 0.020(2) -0.0051(19) 0.023(2)
O4 0.040(2) 0.036(3) 0.115(5) 0.040(3) -0.015(3) -0.010(2)
O5 0.070(3) 0.072(4) 0.048(3) -0.016(3) -0.009(2) 0.042(3)
N1 0.031(2) 0.025(2) 0.030(2) 0.0097(17) -0.0013(17) 0.0052(17)
N2 0.032(2) 0.031(2) 0.035(2) 0.0145(19) 0.0041(18) 0.0069(18)
C1 0.044(3) 0.033(3) 0.037(3) 0.010(2) 0.000(2) 0.009(2)
C2 0.045(3) 0.044(3) 0.040(3) 0.014(3) 0.007(2) 0.017(3)
C3 0.054(4) 0.046(3) 0.033(3) 0.017(3) 0.013(3) 0.015(3)
C4 0.067(4) 0.040(3) 0.042(3) 0.011(3) 0.013(3) 0.004(3)
C5 0.037(3) 0.034(3) 0.036(3) 0.013(2) -0.003(2) 0.004(2)
C6 0.049(3) 0.054(4) 0.038(3) 0.008(3) -0.002(3) 0.020(3)
C7 0.075(5) 0.043(4) 0.046(4) -0.004(3) -0.012(3) 0.023(3)
C8 0.062(4) 0.030(3) 0.062(4) 0.014(3) -0.014(3) 0.008(3)
C9 0.045(3) 0.038(3) 0.057(4) 0.016(3) -0.004(3) 0.003(3)
C10 0.038(3) 0.030(3) 0.047(3) 0.008(2) 0.002(2) 0.007(2)
C11 0.036(3) 0.027(3) 0.039(3) 0.006(2) 0.005(2) -0.005(2)
C12 0.045(3) 0.026(3) 0.060(4) 0.014(3) -0.015(3) 0.006(3)
C13 0.047(3) 0.035(3) 0.058(4) 0.000(3) -0.013(3) 0.018(3)
C14 0.040(3) 0.037(3) 0.035(3) 0.018(2) 0.004(2) 0.010(2)
C15 0.046(3) 0.055(4) 0.036(3) 0.023(3) 0.008(2) 0.025(3)
C16 0.047(3) 0.045(3) 0.031(3) 0.005(2) -0.004(2) 0.025(3)
C17 0.038(3) 0.027(3) 0.036(3) 0.005(2) -0.008(2) 0.015(2)
C18 0.049(3) 0.026(3) 0.048(3) -0.003(2) -0.017(3) 0.013(2)
C19 0.035(3) 0.024(3) 0.064(4) 0.012(3) -0.015(3) -0.002(2)
C20 0.023(2) 0.028(3) 0.052(3) 0.016(2) -0.005(2) 0.001(2)
C21 0.031(3) 0.040(3) 0.070(4) 0.033(3) -0.003(3) -0.006(2)
C22 0.037(3) 0.056(4) 0.054(4) 0.030(3) 0.009(3) 0.006(3)
C23 0.034(3) 0.043(3) 0.041(3) 0.018(3) 0.009(2) 0.006(2)
C24 0.026(2) 0.021(2) 0.040(3) 0.009(2) -0.004(2) 0.0052(19)
C25 0.029(2) 0.021(2) 0.035(3) 0.0096(19) -0.0031(19) 0.0061(19)

loop_
_atom_type_symbol
_atom_type_description
_atom_type_scat_dispersion_real
_atom_type_scat_dispersion_imag
_atom_type_scat_source
C C 0.0181 0.0091 'International Tables Vol C Tables 4.2.6.8 and 6.1.1.4'
H H 0.0000 0.0000 'International Tables Vol C Tables 4.2.6.8 and 6.1.1.4'
N N 0.0311 0.0180 'International Tables Vol C Tables 4.2.6.8 and 6.1.1.4'
O O 0.0492 0.0322 'International Tables Vol C Tables 4.2.6.8 and 6.1.1.4'
S S 0.3331 0.5567 'International Tables Vol C Tables 4.2.6.8 and 6.1.1.4'
Re Re -5.2083 5.8923 'International Tables Vol C Tables 4.2.6.8 and 6.1.1.4'

loop_
_geom_angle_atom_site_label_1
_geom_angle_atom_site_label_2
_geom_angle_atom_site_label_3
_geom_angle
_geom_angle_site_symmetry_1
_geom_angle_site_symmetry_3
_geom_angle_publ_flag
C12 Re1 C13 90.0(3) . . ?
C12 Re1 C11 92.6(2) . . ?
C13 Re1 C11 89.9(2) . . ?
C12 Re1 N2 169.5(2) . . ?
C13 Re1 N2 97.2(3) . . ?
C11 Re1 N2 95.1(2) . . ?
C12 Re1 N1 96.8(2) . . ?
C13 Re1 N1 172.3(2) . . ?
C11 Re1 N1 93.5(2) . . ?
N2 Re1 N1 75.62(17) . . ?
C12 Re1 S1 88.79(17) . . ?
C13 Re1 S1 94.06(18) . . ?
C11 Re1 S1 175.87(17) . . ?
N2 Re1 S1 83.05(12) . . ?
N1 Re1 S1 82.43(11) . . ?
C1 S1 Re1 107.10(19) . . ?
C3 O2 C4 117.0(5) . . ?
C14 N1 C25 118.3(5) . . ?
C14 N1 Re1 126.4(4) . . ?
C25 N1 Re1 115.3(4) . . ?
C23 N2 C24 118.7(5) . . ?
C23 N2 Re1 126.5(4) . . ?
C24 N2 Re1 114.6(3) . . ?
C5 C1 C2 111.4(5) . . ?
C5 C1 S1 112.4(4) . . ?
C2 C1 S1 106.6(4) . . ?
C1 C2 C3 109.6(5) . . ?
O1 C3 O2 123.6(6) . . ?
O1 C3 C2 125.1(6) . . ?
O2 C3 C2 111.3(5) . . ?
C10 C5 C6 118.8(6) . . ?
C10 C5 C1 122.9(5) . . ?
C6 C5 C1 118.4(6) . . ?
C7 C6 C5 120.5(7) . . ?
C6 C7 C8 119.7(6) . . ?
C9 C8 C7 119.6(7) . . ?
C8 C9 C10 121.4(7) . . ?
C9 C10 C5 120.0(6) . . ?
O3 C11 Re1 177.0(5) . . ?
O4 C12 Re1 176.6(7) . . ?
O5 C13 Re1 176.9(7) . . ?
N1 C14 C15 122.1(6) . . ?
C16 C15 C14 120.2(6) . . ?
C15 C16 C17 118.6(5) . . ?
C25 C17 C16 117.8(5) . . ?
C25 C17 C18 119.1(6) . . ?
C16 C17 C18 123.0(5) . . ?
C19 C18 C17 120.1(6) . . ?
C18 C19 C20 122.0(5) . . ?
C21 C20 C24 117.0(6) . . ?
C21 C20 C19 124.9(6) . . ?
C24 C20 C19 118.1(6) . . ?
C22 C21 C20 119.9(6) . . ?
C21 C22 C23 120.3(6) . . ?
N2 C23 C22 121.9(6) . . ?
N2 C24 C20 122.3(5) . . ?
N2 C24 C25 117.8(5) . . ?
C20 C24 C25 119.9(5) . . ?
N1 C25 C17 122.9(5) . . ?
N1 C25 C24 116.5(5) . . ?
C17 C25 C24 120.6(5) . . ?

loop_
_geom_bond_atom_site_label_1
_geom_bond_atom_site_label_2
_geom_bond_distance
_geom_bond_site_symmetry_2
_geom_bond_publ_flag
Re1 C12 1.912(7) . ?
Re1 C13 1.924(7) . ?
Re1 C11 1.953(6) . ?
Re1 N2 2.172(5) . ?
Re1 N1 2.180(4) . ?
Re1 S1 2.4683(12) . ?
S1 C1 1.858(6) . ?
O1 C3 1.187(8) . ?
O2 C3 1.318(8) . ?
O2 C4 1.438(8) . ?
O3 C11 1.129(7) . ?
O4 C12 1.156(8) . ?
O5 C13 1.151(9) . ?
N1 C14 1.333(7) . ?
N1 C25 1.357(7) . ?
N2 C23 1.328(7) . ?
N2 C24 1.363(7) . ?
C1 C5 1.508(8) . ?
C1 C2 1.525(8) . ?
C2 C3 1.525(9) . ?
C5 C10 1.389(9) . ?
C5 C6 1.396(9) . ?
C6 C7 1.387(11) . ?
C7 C8 1.393(12) . ?
C8 C9 1.356(11) . ?
C9 C10 1.385(9) . ?
C14 C15 1.395(9) . ?
C15 C16 1.372(10) . ?
C16 C17 1.406(9) . ?
C17 C25 1.400(7) . ?
C17 C18 1.439(9) . ?
C18 C19 1.361(10) . ?
C19 C20 1.434(9) . ?
C20 C21 1.404(9) . ?
C20 C24 1.417(7) . ?
C21 C22 1.352(11) . ?
C22 C23 1.401(9) . ?
C24 C25 1.425(8) . ?
